data_4024821
loop_
_publ_author_name
'Christopher W. Bond'
'Alexander J. Cresswell'
'Stephen G. Davies'
'Ai M. Fletcher'
'Wataru Kurosawa'
'James A. Lee'
'Paul M. Roberts'
'Angela J. Russell'
'Andrew D. Smith'
'James E. Thomson'

_publ_contact_author_address
;Department of Chemistry
Chemistry Research laboratory
University of Oxford
Mansfield Road
Oxford
OX1 3TA
UK
;
_publ_contact_author_email steve.davies@chem.ox.ac.uk
_publ_contact_author_fax '+44 1865 275633'
_publ_contact_author_name 'Stephen G. Davies'
_publ_contact_author_phone '+44 1865 275695'
_publ_section_title
;
Ammonium-Directed Oxidation of Cyclic Allylic and Homoallylic Amines
;
_journal_name_full 'Journal of Organic Chemistry'
_journal_page_first 6735
_journal_page_last 6748
_journal_paper_doi 10.1021/jo9012783
_journal_volume 74
_journal_year 2009
_chemical_formula_moiety 'C23 H29 N1 O3'
_chemical_formula_sum 'C23 H29 N O3'
_chemical_formula_weight 367.49
_space_group_IT_number 2
_symmetry_cell_setting triclinic
_symmetry_space_group_name_Hall '-P 1'
_symmetry_space_group_name_H-M 'P -1'
_atom_sites_solution_hydrogens geom
_atom_sites_solution_primary direct
_audit_creation_date 09-02-24
_audit_creation_method CRYSTALS_ver_12.85
_cell_angle_alpha 96.357(3)
_cell_angle_beta 93.842(2)
_cell_angle_gamma 103.221(3)
_cell_formula_units_Z 2
_cell_length_a 6.1629(4)
_cell_length_b 10.0202(7)
_cell_length_c 16.9326(13)
_cell_measurement_reflns_used 2920
_cell_measurement_temperature 150
_cell_measurement_theta_max 26
_cell_measurement_theta_min 5
_cell_volume 1007.06(12)
_computing_cell_refinement 'DENZO/SCALEPACK (Otwinowski & Minor, 1997)'
_computing_data_collection 'COLLECT (Nonius, 1997-2001).'
_computing_data_reduction 'DENZO/SCALEPACK (Otwinowski & Minor, 1997)'
_computing_molecular_graphics 'CAMERON (Watkin et al., 1996)'
_computing_publication_material 'CRYSTALS (Betteridge et al., 2003)'
_computing_structure_refinement 'CRYSTALS (Betteridge et al., 2003)'
_computing_structure_solution 'USER DEFINED STRUCTURE SOLUTION'
_diffrn_ambient_temperature 150
_diffrn_measured_fraction_theta_full 0.973
_diffrn_measured_fraction_theta_max 0.968
_diffrn_measurement_device 'Nonius KappaCCD'
_diffrn_measurement_device_type Area
_diffrn_measurement_method \w
_diffrn_radiation_monochromator graphite
_diffrn_radiation_type 'Mo K\a'
_diffrn_radiation_wavelength 0.71073
_diffrn_reflns_av_R_equivalents 0.032
_diffrn_reflns_limit_h_max 7
_diffrn_reflns_limit_h_min -7
_diffrn_reflns_limit_k_max 11
_diffrn_reflns_limit_k_min -12
_diffrn_reflns_limit_l_max 21
_diffrn_reflns_limit_l_min -20
_diffrn_reflns_number 6269
_diffrn_reflns_theta_full 25.261
_diffrn_reflns_theta_max 26.313
_diffrn_reflns_theta_min 5.134
_diffrn_standards_number 0
_exptl_absorpt_coefficient_mu 0.079
_exptl_absorpt_correction_T_max 1.00
_exptl_absorpt_correction_T_min 0.99
_exptl_absorpt_correction_type multi-scan
_exptl_absorpt_process_details 'DENZO/SCALEPACK (Otwinowski & Minor, 1997)'
_exptl_crystal_colour colourless
_exptl_crystal_density_diffrn 1.212
_exptl_crystal_density_method 'not measured'
_exptl_crystal_description plate
_exptl_crystal_F_000 396
_exptl_crystal_size_max 0.30
_exptl_crystal_size_mid 0.10
_exptl_crystal_size_min 0.05
_refine_diff_density_max 0.19
_refine_diff_density_min -0.22
_refine_ls_extinction_method None
_refine_ls_goodness_of_fit_ref 1.1189
_refine_ls_hydrogen_treatment constr
_refine_ls_matrix_type full
_refine_ls_number_parameters 244
_refine_ls_number_reflns 2525
_refine_ls_number_restraints 0
_refine_ls_R_factor_all 0.0967
_refine_ls_R_factor_gt 0.0499
_refine_ls_shift/su_max 0.000175
_refine_ls_structure_factor_coef F
_refine_ls_weighting_details
;
 Method, part 1, Chebychev polynomial, (Watkin, 1994, Prince, 1982) 
 [weight] = 1.0/[A~0~*T~0~(x)+A~1~*T~1~(x) ... +A~n-1~]*T~n-1~(x)] 
 where A~i~ are the Chebychev coefficients listed below and x= Fcalc/Fmax 
 Method = Robust Weighting (Prince, 1982) 
 W = [weight] * [1-(deltaF/6*sigmaF)^2^]^2^ 
 A~i~ are: 
 0.878 0.259 0.564 
;
_refine_ls_weighting_scheme calc
_refine_ls_wR_factor_all 0.0776
_refine_ls_wR_factor_gt 0.0490
_refine_ls_wR_factor_ref 0.0490
_reflns_limit_h_max 7
_reflns_limit_h_min -7
_reflns_limit_k_max 12
_reflns_limit_k_min -12
_reflns_limit_l_max 21
_reflns_limit_l_min 0
_reflns_number_gt 2525
_reflns_number_total 3963
_reflns_threshold_expression I>2.0\s(I)
_oxford_diffrn_Wilson_B_factor 0.00
_oxford_diffrn_Wilson_scale 0.00
_oxford_refine_ls_r_factor_ref 0.0499
_oxford_refine_ls_scale 0.8721(19)
_oxford_reflns_number_all 3963
_oxford_reflns_threshold_expression_ref I>2.0\s(I)
_oxford_structure_analysis_title '2241520 SGD231'
_cod_data_source_file jo9012783_si_016.cif
_cod_data_source_block 1
_cod_depositor_comments
;
The following automatic conversions were performed:
'_symmetry_cell_setting' value 'Triclinic' changed to 'triclinic'
according to '/home/saulius/struct/CIF-dictionaries/cif_core.dic'
dictionary named 'cif_core.dic' version 2.4.1 from 2010-06-29.

Automatic conversion script
Id: cif_fix_enum 1527 2010-12-29 10:47:43Z saulius 
;
_cod_original_sg_symbol_H-M 'P -1 '
_cod_original_formula_sum 'C23 H29 N1 O3'
_cod_database_code 4024821

loop_
_symmetry_equiv_pos_as_xyz
x,y,z
-x,-y,-z

loop_
_atom_site_label
_atom_site_type_symbol
_atom_site_fract_x
_atom_site_fract_y
_atom_site_fract_z
_atom_site_U_iso_or_equiv
_atom_site_occupancy
_atom_site_adp_type
_atom_site_refinement_flags_posn
_atom_site_refinement_flags_adp
_atom_site_refinement_flags_occupancy
_atom_site_disorder_assembly
_atom_site_disorder_group
_oxford_atom_site_special_shape
_atom_site_attached_hydrogens
O1 O 0.5467(2) 0.34221(15) 0.28798(9) 0.0370 1.0000 Uani . . . . . . .
C2 C 0.4898(3) 0.4447(2) 0.24429(12) 0.0320 1.0000 Uani . . . . . . .
C3 C 0.3162(3) 0.5116(2) 0.28413(12) 0.0294 1.0000 Uani . . . . . . .
C4 C 0.1054(3) 0.4066(2) 0.29948(12) 0.0288 1.0000 Uani . . . . . . .
N5 N 0.1512(3) 0.31284(16) 0.35721(9) 0.0269 1.0000 Uani . . . . . . .
C6 C -0.0378(3) 0.1899(2) 0.35078(12) 0.0286 1.0000 Uani . . . . . . .
C7 C -0.0515(3) 0.09215(19) 0.27547(11) 0.0263 1.0000 Uani . . . . . . .
C8 C 0.1270(3) 0.0324(2) 0.25896(12) 0.0320 1.0000 Uani . . . . . . .
C9 C 0.1121(4) -0.0619(2) 0.19165(14) 0.0378 1.0000 Uani . . . . . . .
C10 C -0.0814(4) -0.0995(2) 0.13992(14) 0.0408 1.0000 Uani . . . . . . .
C11 C -0.2590(4) -0.0420(2) 0.15554(13) 0.0401 1.0000 Uani . . . . . . .
C12 C -0.2435(3) 0.0545(2) 0.22253(12) 0.0321 1.0000 Uani . . . . . . .
C13 C 0.1851(3) 0.3850(2) 0.43968(12) 0.0316 1.0000 Uani . . . . . . .
C14 C 0.2680(3) 0.30133(19) 0.49895(11) 0.0286 1.0000 Uani . . . . . . .
C15 C 0.4545(3) 0.2483(2) 0.48685(12) 0.0331 1.0000 Uani . . . . . . .
C16 C 0.5273(4) 0.1696(2) 0.54059(13) 0.0388 1.0000 Uani . . . . . . .
C17 C 0.4152(4) 0.1435(2) 0.60755(14) 0.0404 1.0000 Uani . . . . . . .
C18 C 0.2335(4) 0.1981(2) 0.62134(13) 0.0406 1.0000 Uani . . . . . . .
C19 C 0.1603(3) 0.2765(2) 0.56721(12) 0.0348 1.0000 Uani . . . . . . .
C20 C 0.2552(4) 0.6183(2) 0.23351(13) 0.0382 1.0000 Uani . . . . . . .
C21 C 0.1708(4) 0.5550(2) 0.14763(13) 0.0432 1.0000 Uani . . . . . . .
C22 C 0.3488(4) 0.4928(3) 0.10920(13) 0.0446 1.0000 Uani . . . . . . .
C23 C 0.4119(3) 0.3858(2) 0.15768(12) 0.0350 1.0000 Uani . . . . . . .
O24 O 0.6015(2) 0.34244(16) 0.12481(9) 0.0422 1.0000 Uani . . . . . . .
C25 C 0.5557(4) 0.2350(3) 0.06621(13) 0.0432 1.0000 Uani . . . . . . .
O26 O 0.3705(3) 0.1702(2) 0.04260(12) 0.0705 1.0000 Uani . . . . . . .
C27 C 0.7673(4) 0.2098(3) 0.03499(15) 0.0512 1.0000 Uani . . . . . . .
H21 H 0.6306 0.5192 0.2440 0.0402 1.0000 Uiso R . . . . . .
H31 H 0.3912 0.5623 0.3383 0.0383 1.0000 Uiso R . . . . . .
H41 H -0.0050 0.4574 0.3200 0.0368 1.0000 Uiso R . . . . . .
H42 H 0.0380 0.3466 0.2474 0.0370 1.0000 Uiso R . . . . . .
H62 H -0.0146 0.1404 0.3976 0.0353 1.0000 Uiso R . . . . . .
H61 H -0.1818 0.2203 0.3532 0.0346 1.0000 Uiso R . . . . . .
H81 H 0.2630 0.0575 0.2958 0.0413 1.0000 Uiso R . . . . . .
H91 H 0.2359 -0.1029 0.1803 0.0472 1.0000 Uiso R . . . . . .
H101 H -0.0920 -0.1653 0.0935 0.0495 1.0000 Uiso R . . . . . .
H111 H -0.3944 -0.0680 0.1192 0.0496 1.0000 Uiso R . . . . . .
H121 H -0.3677 0.0978 0.2330 0.0395 1.0000 Uiso R . . . . . .
H132 H 0.3022 0.4729 0.4406 0.0410 1.0000 Uiso R . . . . . .
H131 H 0.0416 0.4085 0.4560 0.0412 1.0000 Uiso R . . . . . .
H151 H 0.5318 0.2667 0.4401 0.0414 1.0000 Uiso R . . . . . .
H161 H 0.6570 0.1322 0.5308 0.0455 1.0000 Uiso R . . . . . .
H171 H 0.4658 0.0867 0.6444 0.0498 1.0000 Uiso R . . . . . .
H181 H 0.1544 0.1798 0.6685 0.0491 1.0000 Uiso R . . . . . .
H191 H 0.0323 0.3147 0.5764 0.0413 1.0000 Uiso R . . . . . .
H202 H 0.3944 0.6947 0.2332 0.0490 1.0000 Uiso R . . . . . .
H201 H 0.1338 0.6582 0.2587 0.0479 1.0000 Uiso R . . . . . .
H211 H 0.1443 0.6308 0.1172 0.0549 1.0000 Uiso R . . . . . .
H212 H 0.0291 0.4790 0.1468 0.0555 1.0000 Uiso R . . . . . .
H222 H 0.4871 0.5668 0.1101 0.0572 1.0000 Uiso R . . . . . .
H221 H 0.2958 0.4477 0.0543 0.0577 1.0000 Uiso R . . . . . .
H231 H 0.2818 0.3028 0.1545 0.0445 1.0000 Uiso R . . . . . .
H272 H 0.7345 0.1195 0.0016 0.0832 1.0000 Uiso R . . . . . .
H271 H 0.8246 0.2841 0.0034 0.0836 1.0000 Uiso R . . . . . .
H273 H 0.8775 0.2125 0.0799 0.0832 1.0000 Uiso R . . . . . .
H11 H 0.4224 0.3083 0.3092 0.0596 1.0000 Uiso R . . . . . .

loop_
_atom_site_aniso_label
_atom_site_aniso_U_11
_atom_site_aniso_U_22
_atom_site_aniso_U_33
_atom_site_aniso_U_23
_atom_site_aniso_U_13
_atom_site_aniso_U_12
O1 0.0309(8) 0.0399(8) 0.0459(9) 0.0111(7) 0.0099(6) 0.0157(6)
C2 0.0286(11) 0.0305(10) 0.0376(11) 0.0067(9) 0.0057(9) 0.0066(8)
C3 0.0298(10) 0.0271(10) 0.0325(11) 0.0042(8) 0.0053(8) 0.0085(8)
C4 0.0279(10) 0.0292(10) 0.0323(10) 0.0060(8) 0.0042(8) 0.0114(8)
N5 0.0272(8) 0.0265(8) 0.0280(8) 0.0017(7) 0.0044(7) 0.0086(7)
C6 0.0245(10) 0.0308(10) 0.0320(10) 0.0058(8) 0.0068(8) 0.0073(8)
C7 0.0251(10) 0.0244(10) 0.0298(10) 0.0062(8) 0.0064(8) 0.0043(8)
C8 0.0285(11) 0.0291(10) 0.0401(12) 0.0054(9) 0.0029(9) 0.0098(8)
C9 0.0349(12) 0.0318(11) 0.0502(13) 0.0016(10) 0.0141(10) 0.0143(9)
C10 0.0424(13) 0.0376(12) 0.0403(12) -0.0057(10) 0.0083(10) 0.0088(10)
C11 0.0354(12) 0.0468(13) 0.0353(12) -0.0027(10) -0.0009(9) 0.0092(10)
C12 0.0272(10) 0.0354(11) 0.0357(11) 0.0040(9) 0.0067(8) 0.0109(9)
C13 0.0348(11) 0.0285(10) 0.0325(11) 0.0001(9) 0.0046(9) 0.0107(9)
C14 0.0285(10) 0.0271(10) 0.0277(10) 0.0003(8) 0.0030(8) 0.0030(8)
C15 0.0324(11) 0.0349(11) 0.0322(11) 0.0021(9) 0.0043(9) 0.0093(9)
C16 0.0353(12) 0.0372(12) 0.0437(13) -0.0004(10) -0.0004(10) 0.0118(10)
C17 0.0492(14) 0.0292(11) 0.0409(12) 0.0064(9) -0.0045(10) 0.0071(10)
C18 0.0469(14) 0.0367(12) 0.0364(12) 0.0094(10) 0.0101(10) 0.0021(10)
C19 0.0309(11) 0.0355(11) 0.0373(12) 0.0032(9) 0.0079(9) 0.0060(9)
C20 0.0450(13) 0.0327(11) 0.0412(12) 0.0115(9) 0.0084(10) 0.0136(10)
C21 0.0538(14) 0.0412(13) 0.0404(12) 0.0128(10) 0.0038(10) 0.0193(11)
C22 0.0494(14) 0.0505(14) 0.0347(12) 0.0075(10) 0.0080(10) 0.0116(11)
C23 0.0306(11) 0.0373(11) 0.0380(12) 0.0032(9) 0.0101(9) 0.0089(9)
O24 0.0366(8) 0.0467(9) 0.0416(9) -0.0049(7) 0.0123(7) 0.0094(7)
C25 0.0476(14) 0.0518(14) 0.0324(12) 0.0026(10) 0.0065(10) 0.0173(12)
O26 0.0518(12) 0.0870(14) 0.0617(12) -0.0333(11) -0.0014(9) 0.0163(10)
C27 0.0561(15) 0.0616(16) 0.0427(14) 0.0056(12) 0.0169(11) 0.0252(13)

loop_
_atom_type_symbol
_atom_type_scat_dispersion_real
_atom_type_scat_dispersion_imag
_atom_type_scat_Cromer_Mann_a1
_atom_type_scat_Cromer_Mann_b1
_atom_type_scat_Cromer_Mann_a2
_atom_type_scat_Cromer_Mann_b2
_atom_type_scat_Cromer_Mann_a3
_atom_type_scat_Cromer_Mann_b3
_atom_type_scat_Cromer_Mann_a4
_atom_type_scat_Cromer_Mann_b4
_atom_type_scat_Cromer_Mann_c
_atom_type_scat_source
C 0.0033 0.0016 2.3100 20.8439 1.0200 10.2075 1.5886 0.5687 0.8650 51.6512 0.2156 'International Tables Vol C 4.2.6.8 and 6.1.1.4'
H 0.0000 0.0000 0.4930 10.5109 0.3229 26.1257 0.1402 3.1424 0.0408 57.7998 0.0030 'International Tables Vol C 4.2.6.8 and 6.1.1.4'
N 0.0061 0.0033 12.2126 0.0057 3.1322 9.8933 2.0125 28.9975 1.1663 0.5826 -11.5290 'International Tables Vol C 4.2.6.8 and 6.1.1.4'
O 0.0106 0.0060 3.0485 13.2771 2.2868 5.7011 1.5463 0.3239 0.8670 32.9089 0.2508 'International Tables Vol C 4.2.6.8 and 6.1.1.4'

loop_
_geom_angle_atom_site_label_1
_geom_angle_site_symmetry_1
_geom_angle_atom_site_label_2
_geom_angle_site_symmetry_2
_geom_angle_atom_site_label_3
_geom_angle_site_symmetry_3
_geom_angle
_geom_angle_publ_flag
C2 . O1 . H11 . 103.4 no
O1 . C2 . C3 . 111.72(16) yes
O1 . C2 . C23 . 110.92(16) yes
C3 . C2 . C23 . 111.86(16) yes
O1 . C2 . H21 . 107.3 no
C3 . C2 . H21 . 107.8 no
C23 . C2 . H21 . 106.9 no
C2 . C3 . C4 . 113.42(16) yes
C2 . C3 . C20 . 109.73(16) yes
C4 . C3 . C20 . 110.68(17) yes
C2 . C3 . H31 . 106.9 no
C4 . C3 . H31 . 107.5 no
C20 . C3 . H31 . 108.5 no
C3 . C4 . N5 . 112.93(16) yes
C3 . C4 . H41 . 108.9 no
N5 . C4 . H41 . 109.4 no
C3 . C4 . H42 . 109.2 no
N5 . C4 . H42 . 107.3 no
H41 . C4 . H42 . 109.2 no
C4 . N5 . C6 . 110.02(15) yes
C4 . N5 . C13 . 110.51(15) yes
C6 . N5 . C13 . 109.37(14) yes
N5 . C6 . C7 . 113.12(15) yes
N5 . C6 . H62 . 107.0 no
C7 . C6 . H62 . 108.7 no
N5 . C6 . H61 . 109.4 no
C7 . C6 . H61 . 109.2 no
H62 . C6 . H61 . 109.4 no
C6 . C7 . C8 . 120.36(17) yes
C6 . C7 . C12 . 121.26(16) yes
C8 . C7 . C12 . 118.32(17) yes
C7 . C8 . C9 . 120.70(19) yes
C7 . C8 . H81 . 119.3 no
C9 . C8 . H81 . 120.0 no
C8 . C9 . C10 . 120.28(19) yes
C8 . C9 . H91 . 120.5 no
C10 . C9 . H91 . 119.2 no
C9 . C10 . C11 . 119.7(2) yes
C9 . C10 . H101 . 120.2 no
C11 . C10 . H101 . 120.1 no
C10 . C11 . C12 . 120.2(2) yes
C10 . C11 . H111 . 119.7 no
C12 . C11 . H111 . 120.1 no
C11 . C12 . C7 . 120.76(18) yes
C11 . C12 . H121 . 120.5 no
C7 . C12 . H121 . 118.7 no
N5 . C13 . C14 . 112.20(15) yes
N5 . C13 . H132 . 107.4 no
C14 . C13 . H132 . 107.9 no
N5 . C13 . H131 . 110.6 no
C14 . C13 . H131 . 109.9 no
H132 . C13 . H131 . 108.9 no
C13 . C14 . C15 . 120.93(18) yes
C13 . C14 . C19 . 120.67(18) yes
C15 . C14 . C19 . 118.40(19) yes
C14 . C15 . C16 . 120.69(19) yes
C14 . C15 . H151 . 118.8 no
C16 . C15 . H151 . 120.5 no
C15 . C16 . C17 . 120.1(2) yes
C15 . C16 . H161 . 119.6 no
C17 . C16 . H161 . 120.3 no
C16 . C17 . C18 . 119.9(2) yes
C16 . C17 . H171 . 119.6 no
C18 . C17 . H171 . 120.6 no
C17 . C18 . C19 . 119.9(2) yes
C17 . C18 . H181 . 119.9 no
C19 . C18 . H181 . 120.2 no
C14 . C19 . C18 . 121.0(2) yes
C14 . C19 . H191 . 118.7 no
C18 . C19 . H191 . 120.2 no
C3 . C20 . C21 . 112.09(17) yes
C3 . C20 . H202 . 108.0 no
C21 . C20 . H202 . 109.0 no
C3 . C20 . H201 . 109.2 no
C21 . C20 . H201 . 109.1 no
H202 . C20 . H201 . 109.5 no
C20 . C21 . C22 . 109.92(19) yes
C20 . C21 . H211 . 107.9 no
C22 . C21 . H211 . 108.4 no
C20 . C21 . H212 . 110.0 no
C22 . C21 . H212 . 108.8 no
H211 . C21 . H212 . 111.8 no
C21 . C22 . C23 . 110.67(18) yes
C21 . C22 . H222 . 108.8 no
C23 . C22 . H222 . 106.2 no
C21 . C22 . H221 . 111.5 no
C23 . C22 . H221 . 108.4 no
H222 . C22 . H221 . 111.2 no
C22 . C23 . C2 . 112.31(18) yes
C22 . C23 . O24 . 108.70(17) yes
C2 . C23 . O24 . 105.99(16) yes
C22 . C23 . H231 . 110.1 no
C2 . C23 . H231 . 110.5 no
O24 . C23 . H231 . 109.1 no
C23 . O24 . C25 . 117.39(17) yes
O24 . C25 . O26 . 123.7(2) yes
O24 . C25 . C27 . 110.9(2) yes
O26 . C25 . C27 . 125.4(2) yes
C25 . C27 . H272 . 109.6 no
C25 . C27 . H271 . 107.5 no
H272 . C27 . H271 . 110.4 no
C25 . C27 . H273 . 109.4 no
H272 . C27 . H273 . 110.5 no
H271 . C27 . H273 . 109.4 no

loop_
_geom_bond_atom_site_label_1
_geom_bond_site_symmetry_1
_geom_bond_atom_site_label_2
_geom_bond_site_symmetry_2
_geom_bond_distance
_geom_bond_publ_flag
O1 . C2 . 1.422(2) yes
O1 . H11 . 0.881 no
C2 . C3 . 1.541(3) yes
C2 . C23 . 1.521(3) yes
C2 . H21 . 1.008 no
C3 . C4 . 1.531(3) yes
C3 . C20 . 1.536(3) yes
C3 . H31 . 1.023 no
C4 . N5 . 1.485(3) yes
C4 . H41 . 0.997 no
C4 . H42 . 1.015 no
N5 . C6 . 1.478(2) yes
N5 . C13 . 1.478(2) yes
C6 . C7 . 1.505(3) yes
C6 . H62 . 1.000 no
C6 . H61 . 1.003 no
C7 . C8 . 1.397(3) yes
C7 . C12 . 1.387(3) yes
C8 . C9 . 1.381(3) yes
C8 . H81 . 0.977 no
C9 . C10 . 1.383(3) yes
C9 . H91 . 0.966 no
C10 . C11 . 1.377(3) yes
C10 . H101 . 0.957 no
C11 . C12 . 1.389(3) yes
C11 . H111 . 0.969 no
C12 . H121 . 0.979 no
C13 . C14 . 1.512(3) yes
C13 . H132 . 1.001 no
C13 . H131 . 1.013 no
C14 . C15 . 1.390(3) yes
C14 . C19 . 1.389(3) yes
C15 . C16 . 1.384(3) yes
C15 . H151 . 0.964 no
C16 . C17 . 1.385(3) yes
C16 . H161 . 0.974 no
C17 . C18 . 1.376(3) yes
C17 . H171 . 0.971 no
C18 . C19 . 1.388(3) yes
C18 . H181 . 0.976 no
C19 . H191 . 0.967 no
C20 . C21 . 1.527(3) yes
C20 . H202 . 1.012 no
C20 . H201 . 1.022 no
C21 . C22 . 1.527(3) yes
C21 . H211 . 1.000 no
C21 . H212 . 1.017 no
C22 . C23 . 1.522(3) yes
C22 . H222 . 0.992 no
C22 . H221 . 0.986 no
C23 . O24 . 1.459(2) yes
C23 . H231 . 1.008 no
O24 . C25 . 1.346(3) yes
C25 . O26 . 1.195(3) yes
C25 . C27 . 1.502(3) yes
C27 . H272 . 0.983 no
C27 . H271 . 0.979 no
C27 . H273 . 0.979 no

loop_
_geom_hbond_atom_site_label_D
_geom_hbond_site_symmetry_D
_geom_hbond_atom_site_label_H
_geom_hbond_site_symmetry_H
_geom_hbond_atom_site_label_A
_geom_hbond_site_symmetry_A
_geom_hbond_angle_DHA
_geom_hbond_distance_DH
_geom_hbond_distance_HA
_geom_hbond_distance_DA
_geom_hbond_publ_flag
C6 . H61 . O1 1_455 147 1.00 2.55 3.435(3) yes
O1 . H11 . C4 . 122 0.88 2.38 2.949(3) yes
O1 . H11 . N5 . 156 0.88 1.91 2.744(3) yes
